data_1513260
loop_
_publ_author_name
'Olive, Alexandre G. L.'
'Raffy, Guillaume'
'Allouchi, Hassan'
'L\'eger, Jean-Michel'
'Del Guerzo, Andr\'e'
'Desvergne, Jean-Pierre'

_publ_section_title
;
 Striking Correlation between the Unusual Trigonal Crystal Packing and the
 Ability to Self-Assemble into Nanofibers of
 2,3-Di-n-alkyloxyanthracenes&#x2020;
;
_journal_issue 15
_journal_name_full Langmuir
_journal_page_first 8606
_journal_page_last 8614
_journal_paper_doi 10.1021/la804206n
_journal_volume 25
_journal_year 2009
_chemical_formula_sum 'C24 H30 O2'
_chemical_formula_weight 350.48
_chemical_name_systematic
; 
 ? 
;
_space_group_IT_number 9
_symmetry_cell_setting monoclinic
_symmetry_space_group_name_Hall 'C -2yc'
_symmetry_space_group_name_H-M 'C 1 c 1'
_atom_sites_solution_hydrogens geom
_atom_sites_solution_primary direct
_atom_sites_solution_secondary difmap
_audit_creation_method SHELXL-97
_cell_angle_alpha 90.00
_cell_angle_beta 99.065(5)
_cell_angle_gamma 90.00
_cell_formula_units_Z 8
_cell_length_a 32.990(3)
_cell_length_b 14.4951(11)
_cell_length_c 8.8108(12)
_cell_measurement_reflns_used 7030
_cell_measurement_temperature 213(2)
_cell_measurement_theta_max 72.21
_cell_measurement_theta_min 3.34
_cell_volume 4160.6(8)
_computing_cell_refinement CrystalClear
_computing_data_collection CrystalClear
_computing_data_reduction CrystalClear
_computing_structure_refinement 'SHELXL-97 (Sheldrick, 1997)'
_computing_structure_solution 'SHELXS-97 (Sheldrick, 1990)'
_diffrn_ambient_temperature 213(2)
_diffrn_measured_fraction_theta_full 0.957
_diffrn_measured_fraction_theta_max 0.957
_diffrn_measurement_device_type 'Rigaku RAXIS Rapid'
_diffrn_measurement_method \w-scans
_diffrn_radiation_monochromator confocal
_diffrn_radiation_source 'micro-focus rotating anode'
_diffrn_radiation_type CuK\a
_diffrn_radiation_wavelength 1.54180
_diffrn_reflns_av_R_equivalents 0.0412
_diffrn_reflns_av_sigmaI/netI 0.0249
_diffrn_reflns_limit_h_max 40
_diffrn_reflns_limit_h_min -40
_diffrn_reflns_limit_k_max 17
_diffrn_reflns_limit_k_min -17
_diffrn_reflns_limit_l_max 10
_diffrn_reflns_limit_l_min -8
_diffrn_reflns_number 20542
_diffrn_reflns_theta_full 72.21
_diffrn_reflns_theta_max 72.21
_diffrn_reflns_theta_min 3.34
_exptl_absorpt_coefficient_mu 0.536
_exptl_absorpt_correction_T_max 0.9240
_exptl_absorpt_correction_T_min 0.9004
_exptl_absorpt_correction_type multi-scan
_exptl_absorpt_process_details CrystalClear
_exptl_crystal_density_diffrn 1.119
_exptl_crystal_density_method 'not measured'
_exptl_crystal_F_000 1520
_exptl_crystal_size_max 0.20
_exptl_crystal_size_mid 0.15
_exptl_crystal_size_min 0.15
_refine_diff_density_max 0.243
_refine_diff_density_min -0.161
_refine_diff_density_rms 0.038
_refine_ls_extinction_method none
_refine_ls_goodness_of_fit_ref 1.000
_refine_ls_hydrogen_treatment constr
_refine_ls_matrix_type full
_refine_ls_number_parameters 500
_refine_ls_number_reflns 7030
_refine_ls_number_restraints 20
_refine_ls_restrained_S_all 1.006
_refine_ls_R_factor_all 0.0524
_refine_ls_R_factor_gt 0.0517
_refine_ls_shift/su_max 0.005
_refine_ls_shift/su_mean 0.000
_refine_ls_structure_factor_coef Fsqd
_refine_ls_weighting_details 'calc w=1/[\s^2^(Fo^2^)+(0.0964P)^2^+1.1423P] where P=(Fo^2^+2Fc^2^)/3'
_refine_ls_weighting_scheme calc
_refine_ls_wR_factor_gt 0.1435
_refine_ls_wR_factor_ref 0.1469
_reflns_number_gt 6972
_reflns_number_total 7030
_reflns_threshold_expression >2sigma(I)
_cod_data_source_file la804206nsup1.cif
_cod_data_source_block DPtOA-2
_cod_original_cell_volume 4160.6(7)
_cod_original_sg_symbol_H-M Cc
_cod_database_code 1513260

loop_
_symmetry_equiv_pos_as_xyz
'x, y, z'
'x, -y, z+1/2'
'x+1/2, y+1/2, z'
'x+1/2, -y+1/2, z+1/2'

loop_
_atom_site_label
_atom_site_type_symbol
_atom_site_fract_x
_atom_site_fract_y
_atom_site_fract_z
_atom_site_U_iso_or_equiv
_atom_site_adp_type
_atom_site_occupancy
_atom_site_symmetry_multiplicity
_atom_site_calc_flag
_atom_site_refinement_flags
_atom_site_disorder_assembly
_atom_site_disorder_group
C1 C 0.75618(7) 0.32654(19) 1.1072(3) 0.0666(6) Uani 1 1 d . . .
H1 H 0.7550 0.2764 1.1740 0.080 Uiso 1 1 calc R . .
C2 C 0.79277(8) 0.3687(2) 1.1036(4) 0.0746(7) Uani 1 1 d . . .
H2 H 0.8166 0.3472 1.1663 0.089 Uiso 1 1 calc R . .
C3 C 0.79501(8) 0.4455(2) 1.0048(4) 0.0767(8) Uani 1 1 d . . .
H3 H 0.8203 0.4754 1.0041 0.092 Uiso 1 1 calc R . .
C4 C 0.76084(7) 0.47599(18) 0.9111(3) 0.0658(6) Uani 1 1 d . . .
H4 H 0.7629 0.5263 0.8453 0.079 Uiso 1 1 calc R . .
C5 C 0.72208(7) 0.43276(15) 0.9115(3) 0.0563(5) Uani 1 1 d . . .
C6 C 0.71963(7) 0.35648(16) 1.0123(3) 0.0553(5) Uani 1 1 d . . .
C7 C 0.68160(7) 0.31303(16) 1.0130(3) 0.0551(5) Uani 1 1 d . . .
H7 H 0.6798 0.2638 1.0812 0.066 Uiso 1 1 calc R . .
C8 C 0.64656(6) 0.34098(14) 0.9154(2) 0.0486(4) Uani 1 1 d . . .
C9 C 0.64893(6) 0.41724(14) 0.8127(2) 0.0479(4) Uani 1 1 d . . .
C10 C 0.68657(7) 0.46118(15) 0.8135(3) 0.0552(5) Uani 1 1 d . . .
H10 H 0.6882 0.5111 0.7467 0.066 Uiso 1 1 calc R . .
C11 C 0.60797(6) 0.29556(14) 0.9120(3) 0.0505(5) Uani 1 1 d . . .
H11 H 0.6058 0.2470 0.9809 0.061 Uiso 1 1 calc R . .
C12 C 0.57461(6) 0.32116(14) 0.8116(2) 0.0471(4) Uani 1 1 d . . .
C13 C 0.57757(6) 0.39479(13) 0.7036(2) 0.0466(4) Uani 1 1 d . . .
C14 C 0.61326(6) 0.44256(13) 0.7078(2) 0.0480(4) Uani 1 1 d . . .
H14 H 0.6144 0.4927 0.6409 0.058 Uiso 1 1 calc R . .
O15 O 0.53639(5) 0.28435(10) 0.79853(18) 0.0558(4) Uani 1 1 d . . .
C16 C 0.53035(7) 0.20993(17) 0.9007(3) 0.0622(6) Uani 1 1 d D B .
H16A H 0.5391 0.2286 1.0077 0.075 Uiso 1 1 calc R . .
H16B H 0.5464 0.1560 0.8793 0.075 Uiso 1 1 calc R . .
C17 C 0.48518(8) 0.18710(18) 0.8738(3) 0.0705(7) Uani 1 1 d D . .
H17A H 0.4778 0.1702 0.7653 0.085 Uiso 1 1 calc R A 1
H17B H 0.4816 0.1317 0.9340 0.085 Uiso 1 1 calc R A 1
C18 C 0.4556(2) 0.2537(9) 0.9075(16) 0.072(2) Uani 0.50 1 d PD B 1
H18A H 0.4569 0.3080 0.8421 0.086 Uiso 0.50 1 calc PR B 1
H18B H 0.4629 0.2735 1.0147 0.086 Uiso 0.50 1 calc PR B 1
C19 C 0.4120(2) 0.2172(5) 0.8827(9) 0.0729(15) Uani 0.50 1 d PD B 1
H19A H 0.4033 0.2057 0.7728 0.087 Uiso 0.50 1 calc PR B 1
H19B H 0.4114 0.1582 0.9367 0.087 Uiso 0.50 1 calc PR B 1
C20 C 0.3831(2) 0.2808(8) 0.9371(12) 0.136(4) Uani 0.50 1 d PD B 1
H20A H 0.3555 0.2559 0.9132 0.203 Uiso 0.50 1 calc PR B 1
H20B H 0.3843 0.3400 0.8869 0.203 Uiso 0.50 1 calc PR B 1
H20C H 0.3902 0.2885 1.0475 0.203 Uiso 0.50 1 calc PR B 1
C18' C 0.4634(3) 0.2656(13) 0.948(2) 0.109(5) Uani 0.50 1 d PD B 2
H18C H 0.4787 0.2747 1.0520 0.131 Uiso 0.50 1 calc PR B 2
H18D H 0.4669 0.3219 0.8904 0.131 Uiso 0.50 1 calc PR B 2
C19' C 0.4173(3) 0.2603(9) 0.9648(17) 0.151(5) Uani 0.50 1 d PD B 2
H19C H 0.4132 0.2087 1.0327 0.181 Uiso 0.50 1 calc PR B 2
H19D H 0.4095 0.3172 1.0129 0.181 Uiso 0.50 1 calc PR B 2
C20' C 0.3918(3) 0.2483(13) 0.8226(17) 0.179(6) Uani 0.50 1 d PD B 2
H20D H 0.3638 0.2384 0.8394 0.269 Uiso 0.50 1 calc PR B 2
H20E H 0.4010 0.1952 0.7703 0.269 Uiso 0.50 1 calc PR B 2
H20F H 0.3930 0.3029 0.7599 0.269 Uiso 0.50 1 calc PR B 2
O21 O 0.54240(5) 0.40752(10) 0.60357(17) 0.0524(3) Uani 1 1 d . . .
C22 C 0.54077(7) 0.47997(18) 0.4922(3) 0.0611(6) Uani 1 1 d . . .
H22A H 0.5648 0.4773 0.4398 0.073 Uiso 1 1 calc R . .
H22B H 0.5402 0.5403 0.5421 0.073 Uiso 1 1 calc R . .
C23 C 0.50200(8) 0.46546(19) 0.3790(3) 0.0647(6) Uani 1 1 d . . .
H23A H 0.5045 0.4078 0.3230 0.078 Uiso 1 1 calc R . .
H23B H 0.4992 0.5159 0.3040 0.078 Uiso 1 1 calc R . .
C24 C 0.46342(7) 0.46114(17) 0.4520(3) 0.0601(5) Uani 1 1 d . . .
H24A H 0.4666 0.4125 0.5303 0.072 Uiso 1 1 calc R . .
H24B H 0.4602 0.5199 0.5040 0.072 Uiso 1 1 calc R . .
C25 C 0.42494(9) 0.4424(3) 0.3383(4) 0.0819(8) Uani 1 1 d . . .
H25A H 0.4211 0.4923 0.2624 0.098 Uiso 1 1 calc R . .
H25B H 0.4286 0.3848 0.2836 0.098 Uiso 1 1 calc R . .
C26 C 0.38679(9) 0.4346(3) 0.4127(5) 0.0936(10) Uani 1 1 d . . .
H26A H 0.3828 0.4915 0.4662 0.140 Uiso 1 1 calc R . .
H26B H 0.3899 0.3838 0.4853 0.140 Uiso 1 1 calc R . .
H26C H 0.3632 0.4234 0.3342 0.140 Uiso 1 1 calc R . .
C51 C 0.42217(8) 0.96928(19) 0.7305(3) 0.0694(7) Uani 1 1 d . . .
H51 H 0.4191 1.0199 0.6629 0.083 Uiso 1 1 calc R . .
C52 C 0.38896(8) 0.9358(2) 0.7857(4) 0.0806(8) Uani 1 1 d . . .
H52 H 0.3631 0.9632 0.7550 0.097 Uiso 1 1 calc R . .
C53 C 0.39256(7) 0.8605(2) 0.8884(3) 0.0722(7) Uani 1 1 d . . .
H53 H 0.3693 0.8387 0.9263 0.087 Uiso 1 1 calc R . .
C54 C 0.42959(7) 0.81938(17) 0.9330(3) 0.0616(6) Uani 1 1 d . . .
H54 H 0.4316 0.7689 1.0008 0.074 Uiso 1 1 calc R . .
C55 C 0.46527(7) 0.85177(15) 0.8783(3) 0.0528(5) Uani 1 1 d . . .
C56 C 0.46199(7) 0.92829(15) 0.7742(3) 0.0552(5) Uani 1 1 d . . .
C57 C 0.49655(7) 0.95843(15) 0.7161(3) 0.0562(5) Uani 1 1 d . . .
H57 H 0.4942 1.0094 0.6493 0.067 Uiso 1 1 calc R . .
C58 C 0.53451(6) 0.91543(13) 0.7539(2) 0.0486(4) Uani 1 1 d . . .
C59 C 0.53801(6) 0.83894(14) 0.8597(2) 0.0473(4) Uani 1 1 d . . .
C60 C 0.50382(7) 0.81017(15) 0.9200(3) 0.0517(5) Uani 1 1 d . . .
H60 H 0.5065 0.7613 0.9909 0.062 Uiso 1 1 calc R . .
C61 C 0.56973(7) 0.94101(14) 0.6873(2) 0.0498(5) Uani 1 1 d . . .
H61 H 0.5680 0.9915 0.6195 0.060 Uiso 1 1 calc R . .
C62 C 0.60536(6) 0.89391(13) 0.7200(2) 0.0468(4) Uani 1 1 d . . .
C63 C 0.60945(6) 0.81988(14) 0.8321(2) 0.0474(4) Uani 1 1 d . . .
C64 C 0.57695(6) 0.79377(14) 0.8978(3) 0.0497(4) Uani 1 1 d . . .
H64 H 0.5799 0.7453 0.9695 0.060 Uiso 1 1 calc R . .
O65 O 0.64005(5) 0.90648(10) 0.65799(18) 0.0550(4) Uani 1 1 d . . .
C66 C 0.64144(8) 0.98002(18) 0.5511(3) 0.0633(6) Uani 1 1 d . . .
H66A H 0.6421 1.0397 0.6036 0.076 Uiso 1 1 calc R . .
H66B H 0.6172 0.9782 0.4709 0.076 Uiso 1 1 calc R . .
C67 C 0.67982(8) 0.96640(19) 0.4820(3) 0.0681(7) Uani 1 1 d . . .
H67A H 0.6826 1.0181 0.4128 0.082 Uiso 1 1 calc R . .
H67B H 0.6769 0.9099 0.4201 0.082 Uiso 1 1 calc R . .
C68 C 0.71862(7) 0.95947(18) 0.5985(3) 0.0642(6) Uani 1 1 d . . .
H68A H 0.7226 1.0177 0.6554 0.077 Uiso 1 1 calc R . .
H68B H 0.7151 0.9106 0.6723 0.077 Uiso 1 1 calc R . .
C69 C 0.75660(9) 0.9392(3) 0.5289(4) 0.0858(9) Uani 1 1 d . . .
H69A H 0.7611 0.9898 0.4597 0.103 Uiso 1 1 calc R . .
H69B H 0.7520 0.8828 0.4671 0.103 Uiso 1 1 calc R . .
C70 C 0.79506(10) 0.9270(3) 0.6477(5) 0.1011(11) Uani 1 1 d . . .
H70A H 0.7905 0.8789 0.7196 0.152 Uiso 1 1 calc R . .
H70B H 0.8013 0.9844 0.7028 0.152 Uiso 1 1 calc R . .
H70C H 0.8179 0.9099 0.5964 0.152 Uiso 1 1 calc R . .
O71 O 0.64777(4) 0.78304(10) 0.85909(18) 0.0555(4) Uani 1 1 d . . .
C72 C 0.65478(7) 0.70837(16) 0.9670(3) 0.0602(6) Uani 1 1 d . . .
H72A H 0.6385 0.6545 0.9277 0.072 Uiso 1 1 calc R . .
H72B H 0.6468 0.7265 1.0653 0.072 Uiso 1 1 calc R . .
C73 C 0.69963(7) 0.68572(17) 0.9883(3) 0.0650(6) Uani 1 1 d D . .
H73A H 0.7041 0.6273 1.0444 0.078 Uiso 1 1 calc R . .
H73B H 0.7077 0.6767 0.8870 0.078 Uiso 1 1 calc R . .
C74 C 0.72660(9) 0.7571(3) 1.0725(4) 0.0919(9) Uani 1 1 d D . .
H74A H 0.7187 0.7672 1.1739 0.110 Uiso 1 1 calc R . .
H74B H 0.7233 0.8154 1.0157 0.110 Uiso 1 1 calc R . .
C75 C 0.77247(11) 0.7257(3) 1.0916(6) 0.1109(13) Uani 1 1 d D . .
H75A H 0.7751 0.6654 1.1425 0.133 Uiso 1 1 calc R . .
H75B H 0.7803 0.7182 0.9895 0.133 Uiso 1 1 calc R . .
C76 C 0.80024(15) 0.7890(5) 1.1786(8) 0.165(3) Uani 1 1 d D . .
H76A H 0.7914 0.8006 1.2769 0.247 Uiso 1 1 calc R . .
H76B H 0.8005 0.8465 1.1225 0.247 Uiso 1 1 calc R . .
H76C H 0.8276 0.7627 1.1956 0.247 Uiso 1 1 calc R . .

loop_
_atom_site_aniso_label
_atom_site_aniso_U_11
_atom_site_aniso_U_22
_atom_site_aniso_U_33
_atom_site_aniso_U_23
_atom_site_aniso_U_13
_atom_site_aniso_U_12
C1 0.0617(13) 0.0737(15) 0.0642(16) -0.0062(12) 0.0090(12) 0.0075(11)
C2 0.0569(12) 0.0901(18) 0.0758(19) -0.0137(14) 0.0076(12) 0.0092(12)
C3 0.0532(12) 0.0854(18) 0.093(2) -0.0216(16) 0.0175(13) -0.0033(11)
C4 0.0620(13) 0.0662(14) 0.0730(17) -0.0109(12) 0.0222(12) -0.0061(10)
C5 0.0570(11) 0.0538(11) 0.0606(14) -0.0099(10) 0.0174(10) 0.0012(9)
C6 0.0564(11) 0.0584(12) 0.0517(13) -0.0105(9) 0.0103(9) 0.0050(9)
C7 0.0599(12) 0.0551(11) 0.0504(13) -0.0005(9) 0.0090(10) 0.0028(9)
C8 0.0552(10) 0.0483(10) 0.0437(12) -0.0025(8) 0.0119(9) 0.0018(8)
C9 0.0563(10) 0.0444(9) 0.0461(12) -0.0015(8) 0.0172(9) 0.0022(8)
C10 0.0621(12) 0.0484(10) 0.0584(14) -0.0010(9) 0.0195(10) -0.0013(8)
C11 0.0584(11) 0.0481(10) 0.0459(12) 0.0077(8) 0.0111(9) -0.0005(8)
C12 0.0533(10) 0.0480(10) 0.0413(11) 0.0016(8) 0.0110(9) -0.0010(8)
C13 0.0562(10) 0.0447(9) 0.0404(11) 0.0021(8) 0.0123(8) 0.0064(8)
C14 0.0599(11) 0.0423(9) 0.0446(11) 0.0049(8) 0.0170(9) 0.0044(7)
O15 0.0563(8) 0.0570(8) 0.0535(9) 0.0152(7) 0.0065(7) -0.0057(6)
C16 0.0667(13) 0.0588(13) 0.0601(15) 0.0184(10) 0.0070(11) -0.0082(10)
C17 0.0717(14) 0.0660(14) 0.0713(17) 0.0197(12) 0.0038(13) -0.0209(12)
C18 0.054(3) 0.084(4) 0.081(6) -0.011(4) 0.023(4) -0.009(4)
C19 0.072(4) 0.084(4) 0.065(4) -0.014(3) 0.016(3) -0.015(3)
C20 0.065(4) 0.222(11) 0.126(8) -0.083(8) 0.033(4) -0.017(5)
C18' 0.070(5) 0.135(10) 0.120(12) 0.005(8) 0.008(5) -0.024(5)
C19' 0.097(7) 0.132(8) 0.227(16) 0.009(10) 0.037(8) -0.015(6)
C20' 0.113(8) 0.252(17) 0.155(12) -0.004(12) -0.034(8) 0.037(9)
O21 0.0560(7) 0.0565(8) 0.0446(8) 0.0135(6) 0.0078(6) 0.0031(6)
C22 0.0620(12) 0.0669(13) 0.0551(14) 0.0237(11) 0.0115(10) 0.0005(10)
C23 0.0721(13) 0.0788(15) 0.0433(13) 0.0174(11) 0.0090(11) 0.0041(11)
C24 0.0648(13) 0.0662(13) 0.0467(13) 0.0103(10) 0.0009(10) 0.0025(10)
C25 0.0738(16) 0.103(2) 0.0644(18) 0.0079(15) -0.0016(13) -0.0015(14)
C26 0.0620(15) 0.114(3) 0.098(3) 0.002(2) -0.0077(15) -0.0013(15)
C51 0.0643(13) 0.0714(15) 0.0683(17) 0.0012(12) -0.0030(12) 0.0170(11)
C52 0.0572(13) 0.0900(19) 0.091(2) -0.0034(16) 0.0002(13) 0.0196(13)
C53 0.0553(12) 0.0857(18) 0.0755(19) -0.0097(14) 0.0104(12) 0.0036(11)
C54 0.0583(12) 0.0651(13) 0.0619(15) -0.0052(11) 0.0114(11) 0.0034(10)
C55 0.0552(10) 0.0530(11) 0.0496(13) -0.0067(9) 0.0063(9) 0.0029(8)
C56 0.0601(12) 0.0515(11) 0.0517(13) -0.0054(9) 0.0013(10) 0.0077(9)
C57 0.0655(12) 0.0494(10) 0.0505(13) 0.0047(9) -0.0005(10) 0.0065(9)
C58 0.0602(11) 0.0430(9) 0.0400(11) -0.0014(7) 0.0004(9) 0.0002(8)
C59 0.0525(10) 0.0465(10) 0.0419(11) -0.0016(8) 0.0040(8) 0.0001(7)
C60 0.0571(11) 0.0507(10) 0.0470(13) 0.0033(8) 0.0073(9) 0.0025(8)
C61 0.0641(11) 0.0439(9) 0.0389(11) 0.0028(8) -0.0001(9) -0.0040(8)
C62 0.0568(10) 0.0462(10) 0.0362(10) 0.0009(8) 0.0035(8) -0.0084(8)
C63 0.0519(10) 0.0471(10) 0.0419(12) 0.0033(8) 0.0034(9) -0.0009(8)
C64 0.0557(10) 0.0476(10) 0.0450(11) 0.0081(8) 0.0056(9) 0.0012(8)
O65 0.0588(8) 0.0575(8) 0.0489(9) 0.0142(7) 0.0089(7) -0.0055(6)
C66 0.0695(13) 0.0676(13) 0.0512(14) 0.0225(11) 0.0050(11) -0.0070(11)
C67 0.0784(15) 0.0769(16) 0.0499(15) 0.0188(11) 0.0126(12) -0.0116(12)
C68 0.0686(14) 0.0675(14) 0.0579(15) 0.0084(11) 0.0144(11) -0.0091(11)
C69 0.0760(17) 0.109(2) 0.079(2) 0.0056(18) 0.0314(15) -0.0045(15)
C70 0.0690(17) 0.123(3) 0.114(3) 0.002(2) 0.0242(18) -0.0042(17)
O71 0.0532(7) 0.0570(8) 0.0573(10) 0.0170(7) 0.0121(7) 0.0034(6)
C72 0.0604(12) 0.0575(12) 0.0640(15) 0.0197(10) 0.0137(11) 0.0056(9)
C73 0.0637(13) 0.0645(13) 0.0704(17) 0.0200(12) 0.0218(12) 0.0159(10)
C74 0.0706(16) 0.105(2) 0.094(2) -0.0018(19) -0.0062(16) 0.0114(16)
C75 0.081(2) 0.123(3) 0.123(3) 0.003(3) -0.004(2) 0.0088(19)
C76 0.093(3) 0.185(6) 0.199(6) -0.050(5) -0.028(3) 0.019(3)

loop_
_atom_type_symbol
_atom_type_description
_atom_type_scat_dispersion_real
_atom_type_scat_dispersion_imag
_atom_type_scat_source
C C 0.0181 0.0091 'International Tables Vol C Tables 4.2.6.8 and 6.1.1.4'
H H 0.0000 0.0000 'International Tables Vol C Tables 4.2.6.8 and 6.1.1.4'
O O 0.0492 0.0322 'International Tables Vol C Tables 4.2.6.8 and 6.1.1.4'

loop_
_geom_angle_atom_site_label_1
_geom_angle_atom_site_label_2
_geom_angle_atom_site_label_3
_geom_angle
C2 C1 C6 121.5(3)
C1 C2 C3 119.9(3)
C4 C3 C2 120.5(2)
C3 C4 C5 120.9(3)
C10 C5 C6 119.1(2)
C10 C5 C4 122.1(2)
C6 C5 C4 118.7(2)
C7 C6 C1 122.4(2)
C7 C6 C5 119.2(2)
C1 C6 C5 118.4(2)
C8 C7 C6 121.6(2)
C7 C8 C11 122.0(2)
C7 C8 C9 119.45(19)
C11 C8 C9 118.50(18)
C10 C9 C14 121.9(2)
C10 C9 C8 119.0(2)
C14 C9 C8 119.01(18)
C9 C10 C5 121.7(2)
C12 C11 C8 121.20(19)
C11 C12 O15 126.69(18)
C11 C12 C13 120.15(18)
O15 C12 C13 113.16(17)
O21 C13 C14 126.67(18)
O21 C13 C12 112.93(17)
C14 C13 C12 120.40(18)
C13 C14 C9 120.59(18)
C12 O15 C16 117.41(16)
O15 C16 C17 107.31(19)
C18 C17 C16 120.4(4)
C18 C17 C18' 16.5(8)
C16 C17 C18' 106.6(5)
C17 C18 C19 113.3(8)
C20 C19 C18 112.8(6)
C19' C18' C17 122.1(11)
C20' C19' C18' 112.4(11)
C13 O21 C22 118.78(16)
O21 C22 C23 106.71(19)
C22 C23 C24 114.0(2)
C25 C24 C23 113.5(2)
C26 C25 C24 113.3(3)
C52 C51 C56 120.8(3)
C51 C52 C53 121.0(2)
C54 C53 C52 120.4(3)
C53 C54 C55 120.8(3)
C60 C55 C54 122.3(2)
C60 C55 C56 118.3(2)
C54 C55 C56 119.4(2)
C57 C56 C51 122.6(2)
C57 C56 C55 119.67(19)
C51 C56 C55 117.7(2)
C56 C57 C58 122.0(2)
C57 C58 C61 122.96(19)
C57 C58 C59 118.5(2)
C61 C58 C59 118.50(18)
C60 C59 C64 121.80(19)
C60 C59 C58 119.50(18)
C64 C59 C58 118.69(18)
C59 C60 C55 122.0(2)
C62 C61 C58 121.14(18)
C61 C62 O65 127.42(18)
C61 C62 C63 120.25(19)
O65 C62 C63 112.33(17)
C64 C63 O71 126.49(18)
C64 C63 C62 120.29(18)
O71 C63 C62 113.22(17)
C63 C64 C59 120.96(18)
C62 O65 C66 118.87(17)
O65 C66 C67 106.60(19)
C66 C67 C68 114.3(2)
C69 C68 C67 113.9(2)
C68 C69 C70 113.5(3)
C63 O71 C72 117.46(16)
O71 C72 C73 107.55(18)
C74 C73 C72 114.4(2)
C73 C74 C75 110.2(3)
C76 C75 C74 113.4(4)

loop_
_geom_bond_atom_site_label_1
_geom_bond_atom_site_label_2
_geom_bond_distance
C1 C2 1.358(4)
C1 C6 1.423(3)
C2 C3 1.421(5)
C3 C4 1.362(4)
C4 C5 1.424(3)
C5 C10 1.403(3)
C5 C6 1.428(3)
C6 C7 1.405(3)
C7 C8 1.388(3)
C8 C11 1.429(3)
C8 C9 1.438(3)
C9 C10 1.394(3)
C9 C14 1.425(3)
C11 C12 1.351(3)
C12 O15 1.357(2)
C12 C13 1.443(3)
C13 O21 1.354(2)
C13 C14 1.361(3)
O15 C16 1.439(3)
C16 C17 1.508(3)
C17 C18 1.436(9)
C17 C18' 1.546(13)
C18 C19 1.517(8)
C19 C20 1.460(8)
C18' C19' 1.550(10)
C19' C20' 1.406(12)
O21 C22 1.432(2)
C22 C23 1.508(4)
C23 C24 1.515(3)
C24 C25 1.513(4)
C25 C26 1.512(5)
C51 C52 1.357(4)
C51 C56 1.438(3)
C52 C53 1.411(5)
C53 C54 1.361(3)
C54 C55 1.420(3)
C55 C60 1.403(3)
C55 C56 1.433(3)
C56 C57 1.391(3)
C57 C58 1.391(3)
C58 C61 1.431(3)
C58 C59 1.441(3)
C59 C60 1.384(3)
C59 C64 1.434(3)
C61 C62 1.350(3)
C62 O65 1.356(2)
C62 C63 1.450(3)
C63 C64 1.350(3)
C63 O71 1.358(2)
O65 C66 1.428(2)
C66 C67 1.502(4)
C67 C68 1.513(4)
C68 C69 1.509(4)
C69 C70 1.523(5)
O71 C72 1.435(2)
C72 C73 1.498(3)
C73 C74 1.485(4)
C74 C75 1.564(4)
C75 C76 1.431(7)

loop_
_geom_torsion_atom_site_label_1
_geom_torsion_atom_site_label_2
_geom_torsion_atom_site_label_3
_geom_torsion_atom_site_label_4
_geom_torsion
C6 C1 C2 C3 0.9(4)
C1 C2 C3 C4 -1.4(4)
C2 C3 C4 C5 0.9(4)
C3 C4 C5 C10 -178.4(2)
C3 C4 C5 C6 0.0(4)
C2 C1 C6 C7 179.2(2)
C2 C1 C6 C5 0.1(4)
C10 C5 C6 C7 -1.2(3)
C4 C5 C6 C7 -179.7(2)
C10 C5 C6 C1 177.9(2)
C4 C5 C6 C1 -0.5(3)
C1 C6 C7 C8 -177.5(2)
C5 C6 C7 C8 1.6(3)
C6 C7 C8 C11 178.1(2)
C6 C7 C8 C9 -1.1(3)
C7 C8 C9 C10 0.2(3)
C11 C8 C9 C10 -179.1(2)
C7 C8 C9 C14 177.00(19)
C11 C8 C9 C14 -2.3(3)
C14 C9 C10 C5 -176.57(19)
C8 C9 C10 C5 0.2(3)
C6 C5 C10 C9 0.4(3)
C4 C5 C10 C9 178.7(2)
C7 C8 C11 C12 -177.1(2)
C9 C8 C11 C12 2.2(3)
C8 C11 C12 O15 -179.12(19)
C8 C11 C12 C13 0.8(3)
C11 C12 C13 O21 175.39(18)
O15 C12 C13 O21 -4.7(2)
C11 C12 C13 C14 -3.8(3)
O15 C12 C13 C14 176.12(18)
O21 C13 C14 C9 -175.41(18)
C12 C13 C14 C9 3.7(3)
C10 C9 C14 C13 176.1(2)
C8 C9 C14 C13 -0.7(3)
C11 C12 O15 C16 -0.5(3)
C13 C12 O15 C16 179.59(19)
C12 O15 C16 C17 175.0(2)
O15 C16 C17 C18 -64.0(8)
O15 C16 C17 C18' -74.1(9)
C16 C17 C18 C19 -176.6(7)
C18' C17 C18 C19 -141(6)
C17 C18 C19 C20 172.1(9)
C18 C17 C18' C19' 40(3)
C16 C17 C18' C19' -171.4(13)
C17 C18' C19' C20' -58(2)
C14 C13 O21 C22 -2.3(3)
C12 C13 O21 C22 178.55(19)
C13 O21 C22 C23 168.78(19)
O21 C22 C23 C24 55.6(3)
C22 C23 C24 C25 -177.4(2)
C23 C24 C25 C26 177.8(3)
C56 C51 C52 C53 0.6(5)
C51 C52 C53 C54 -0.6(5)
C52 C53 C54 C55 0.6(4)
C53 C54 C55 C60 -179.0(2)
C53 C54 C55 C56 -0.4(4)
C52 C51 C56 C57 177.7(3)
C52 C51 C56 C55 -0.5(4)
C60 C55 C56 C57 0.8(3)
C54 C55 C56 C57 -177.9(2)
C60 C55 C56 C51 179.0(2)
C54 C55 C56 C51 0.4(3)
C51 C56 C57 C58 -177.0(2)
C55 C56 C57 C58 1.1(3)
C56 C57 C58 C61 175.4(2)
C56 C57 C58 C59 -1.7(3)
C57 C58 C59 C60 0.3(3)
C61 C58 C59 C60 -176.92(19)
C57 C58 C59 C64 179.3(2)
C61 C58 C59 C64 2.1(3)
C64 C59 C60 C55 -177.4(2)
C58 C59 C60 C55 1.6(3)
C54 C55 C60 C59 176.4(2)
C56 C55 C60 C59 -2.1(3)
C57 C58 C61 C62 -175.9(2)
C59 C58 C61 C62 1.2(3)
C58 C61 C62 O65 175.30(19)
C58 C61 C62 C63 -4.2(3)
C61 C62 C63 C64 4.0(3)
O65 C62 C63 C64 -175.57(19)
C61 C62 C63 O71 -176.23(18)
O65 C62 C63 O71 4.2(2)
O71 C63 C64 C59 179.62(19)
C62 C63 C64 C59 -0.7(3)
C60 C59 C64 C63 176.7(2)
C58 C59 C64 C63 -2.3(3)
C61 C62 O65 C66 3.5(3)
C63 C62 O65 C66 -176.96(19)
C62 O65 C66 C67 -170.10(19)
O65 C66 C67 C68 -54.8(3)
C66 C67 C68 C69 176.0(2)
C67 C68 C69 C70 -176.7(3)
C64 C63 O71 C72 0.5(3)
C62 C63 O71 C72 -179.19(18)
C63 O71 C72 C73 -174.8(2)
O71 C72 C73 C74 70.0(3)
C72 C73 C74 C75 178.7(3)
C73 C74 C75 C76 -177.0(5)
